data_7247626
loop_
_publ_author_name
'Wood, Oskar G.'
'Jones, Leanne'
'Hawes, Chris S.'

_publ_section_title
;
 Supporting coordination through hydrogen bonding in lanthanide complexes
 of 7-azaindole-N-oxide
;
_journal_issue 45
_journal_name_full CrystEngComm
_journal_page_first 6371
_journal_page_last 6378
_journal_paper_doi 10.1039/D3CE00985H
_journal_volume 25
_journal_year 2023
_chemical_formula_moiety 'C21 H18 Eu N9 O12'
_chemical_formula_sum 'C21 H18 Eu N9 O12'
_chemical_formula_weight 740.40
_space_group_crystal_system triclinic
_space_group_IT_number 2
_space_group_name_Hall '-P 1'
_space_group_name_H-M_alt 'P -1'
_atom_sites_solution_hydrogens mixed
_atom_sites_solution_primary dual
_audit_creation_date 2023-08-02
_audit_creation_method
;
Olex2 1.5
(compiled 2023.03.06 svn.rbb2c1857 for OlexSys, GUI svn.r6748)
;
_audit_update_record
;
2023-08-10 deposited with the CCDC.	2023-11-01 downloaded from the CCDC.
;
_cell_angle_alpha 78.6540(10)
_cell_angle_beta 77.1540(10)
_cell_angle_gamma 70.8060(10)
_cell_formula_units_Z 2
_cell_length_a 8.5699(4)
_cell_length_b 11.7452(6)
_cell_length_c 14.2218(7)
_cell_measurement_reflns_used 9950
_cell_measurement_temperature 150.0
_cell_measurement_theta_max 30.511
_cell_measurement_theta_min 2.703
_cell_volume 1306.15(11)
_computing_cell_refinement 'SAINT V8.40B (?, 2016)'
_computing_data_reduction 'SAINT V8.40B (?, 2016)'
_computing_molecular_graphics 'Olex2 1.5 (Dolomanov et al., 2009)'
_computing_publication_material 'Olex2 1.5 (Dolomanov et al., 2009)'
_computing_structure_refinement 'XL  (Sheldrick, 2008)'
_computing_structure_solution 'SHELXT 2014/5 (Sheldrick, 2014)'
_diffrn_ambient_temperature 150.0
_diffrn_measured_fraction_theta_full 0.995
_diffrn_measured_fraction_theta_max 0.995
_diffrn_measurement_device_type 'Bruker D8 Quest ECO'
_diffrn_measurement_method '\f and \w scans'
_diffrn_radiation_type MoK\a
_diffrn_radiation_wavelength 0.71073
_diffrn_reflns_av_R_equivalents 0.0217
_diffrn_reflns_av_unetI/netI 0.0168
_diffrn_reflns_Laue_measured_fraction_full 0.995
_diffrn_reflns_Laue_measured_fraction_max 0.995
_diffrn_reflns_limit_h_max 12
_diffrn_reflns_limit_h_min -12
_diffrn_reflns_limit_k_max 16
_diffrn_reflns_limit_k_min -16
_diffrn_reflns_limit_l_max 20
_diffrn_reflns_limit_l_min -20
_diffrn_reflns_number 37986
_diffrn_reflns_point_group_measured_fraction_full 0.995
_diffrn_reflns_point_group_measured_fraction_max 0.995
_diffrn_reflns_theta_full 25.242
_diffrn_reflns_theta_max 30.543
_diffrn_reflns_theta_min 3.164
_diffrn_source_current 20.0
_diffrn_source_power 1.0
_diffrn_source_voltage 50.0
_diffrn_standards_number 0
_exptl_absorpt_coefficient_mu 2.484
_exptl_absorpt_correction_T_max 0.7461
_exptl_absorpt_correction_T_min 0.6391
_exptl_absorpt_correction_type multi-scan
_exptl_absorpt_process_details
;
SADABS-2016/2 (Bruker,2016/2) was used for absorption correction.
wR2(int) was 0.0553 before and 0.0358 after correction.
The Ratio of minimum to maximum transmission is 0.8566.
The \l/2 correction factor is Not present.
;
_exptl_crystal_colour colourless
_exptl_crystal_colour_primary colourless
_exptl_crystal_density_diffrn 1.883
_exptl_crystal_description Block
_exptl_crystal_F_000 732
_exptl_crystal_size_max 0.3
_exptl_crystal_size_mid 0.23
_exptl_crystal_size_min 0.18
_refine_diff_density_max 0.487
_refine_diff_density_min -0.727
_refine_diff_density_rms 0.063
_refine_ls_extinction_method none
_refine_ls_goodness_of_fit_ref 1.169
_refine_ls_hydrogen_treatment mixed
_refine_ls_matrix_type full
_refine_ls_number_parameters 397
_refine_ls_number_reflns 7957
_refine_ls_number_restraints 3
_refine_ls_restrained_S_all 1.169
_refine_ls_R_factor_all 0.0169
_refine_ls_R_factor_gt 0.0159
_refine_ls_shift/su_max 0.002
_refine_ls_shift/su_mean 0.000
_refine_ls_structure_factor_coef Fsqd
_refine_ls_weighting_details 'w=1/[\s^2^(Fo^2^)+(0.0097P)^2^+0.8269P] where P=(Fo^2^+2Fc^2^)/3'
_refine_ls_weighting_scheme calc
_refine_ls_wR_factor_gt 0.0378
_refine_ls_wR_factor_ref 0.0381
_reflns_Friedel_coverage 0.000
_reflns_number_gt 7700
_reflns_number_total 7957
_reflns_threshold_expression 'I > 2\s(I)'
_cod_data_source_file d3ce00985h2.cif
_cod_data_source_block 2
_cod_depositor_comments 'Adding full bibliography for 7247622--7247628.cif.'
_cod_database_code 7247626
_shelx_shelxl_version_number 2018/3
_shelx_space_group_comment
;
The symmetry employed for this shelxl refinement is uniquely defined
by the following loop, which should always be used as a source of
symmetry information in preference to the above space-group names.
They are only intended as comments.
;
_shelx_estimated_absorpt_t_max 0.663
_shelx_estimated_absorpt_t_min 0.523
_olex2_refinement_description
;
1. Fixed Uiso
 At 1.2 times of:
  All C(H) groups, All N(H) groups
2. Restrained distances
 N4-H4 = N2-H2 = N6-H6
 0.88 with sigma of 0.02
3.a Aromatic/amide H refined with riding coordinates:
 C1(H1), C2(H2A), C3(H3), C6(H6A), C7(H7), C8(H8), C9(H9), C10(H10), C13(H13),
 C14(H14), C15(H15), C16(H16), C17(H17), C20(H20), C21(H21)
;
_olex2_submission_special_instructions 'No special instructions were received'

loop_
_space_group_symop_operation_xyz
'x, y, z'
'-x, -y, -z'

loop_
_atom_site_label
_atom_site_type_symbol
_atom_site_fract_x
_atom_site_fract_y
_atom_site_fract_z
_atom_site_U_iso_or_equiv
_atom_site_adp_type
_atom_site_occupancy
_atom_site_site_symmetry_order
_atom_site_calc_flag
_atom_site_refinement_flags_posn
_atom_site_refinement_flags_adp
_atom_site_refinement_flags_occupancy
_atom_site_disorder_assembly
_atom_site_disorder_group
Eu1 Eu 0.52253(2) 0.30180(2) 0.28729(2) 0.01390(2) Uani 1 1 d . . . . .
O1 O 0.29507(14) 0.26762(9) 0.40078(7) 0.0191(2) Uani 1 1 d . . . . .
O2 O 0.37919(14) 0.49922(9) 0.32371(7) 0.0190(2) Uani 1 1 d . . . . .
O3 O 0.31266(14) 0.36123(9) 0.18966(8) 0.0192(2) Uani 1 1 d . . . . .
O4 O 0.60001(15) 0.30975(10) 0.44650(8) 0.0238(2) Uani 1 1 d . . . . .
O5 O 0.69664(15) 0.13741(10) 0.39113(8) 0.0253(2) Uani 1 1 d . . . . .
O6 O 0.7982(2) 0.16613(15) 0.50887(11) 0.0463(4) Uani 1 1 d . . . . .
O7 O 0.79040(14) 0.34774(10) 0.25339(8) 0.0212(2) Uani 1 1 d . . . . .
O8 O 0.63114(14) 0.43759(10) 0.14610(8) 0.0218(2) Uani 1 1 d . . . . .
O9 O 0.88497(15) 0.45013(12) 0.12111(10) 0.0319(3) Uani 1 1 d . . . . .
O10 O 0.70231(15) 0.17748(10) 0.16131(8) 0.0235(2) Uani 1 1 d . . . . .
O11 O 0.52100(14) 0.09738(10) 0.25581(9) 0.0245(2) Uani 1 1 d . . . . .
O12 O 0.70645(18) -0.00411(11) 0.14696(9) 0.0329(3) Uani 1 1 d . . . . .
N1 N 0.23603(15) 0.25541(11) 0.49645(9) 0.0160(2) Uani 1 1 d . . . . .
N2 N 0.19761(16) 0.46477(11) 0.50853(9) 0.0179(2) Uani 1 1 d D . . . .
H2 H 0.244(2) 0.4884(17) 0.4519(11) 0.022 Uiso 1 1 d D U . . .
N3 N 0.39714(15) 0.60864(10) 0.28280(9) 0.0160(2) Uani 1 1 d . . . . .
N4 N 0.26836(17) 0.61334(12) 0.14779(9) 0.0205(2) Uani 1 1 d D . . . .
H4 H 0.266(3) 0.5409(14) 0.1577(15) 0.025 Uiso 1 1 d D U . . .
N5 N 0.26522(15) 0.30042(11) 0.13583(9) 0.0179(2) Uani 1 1 d . . . . .
N6 N 0.15710(16) 0.18120(12) 0.27673(10) 0.0202(2) Uani 1 1 d D . . . .
H6 H 0.184(2) 0.2073(18) 0.3221(13) 0.024 Uiso 1 1 d D U . . .
N7 N 0.70068(18) 0.20289(13) 0.45130(10) 0.0243(3) Uani 1 1 d . . . . .
N8 N 0.77274(16) 0.41321(11) 0.17174(9) 0.0191(2) Uani 1 1 d . . . . .
N9 N 0.64453(17) 0.08743(11) 0.18682(9) 0.0200(2) Uani 1 1 d . . . . .
C1 C 0.21925(19) 0.14796(13) 0.54461(11) 0.0203(3) Uani 1 1 d . . . . .
H1 H 0.256119 0.078613 0.511365 0.024 Uiso 1 1 calc R U . . .
C2 C 0.1487(2) 0.13814(14) 0.64211(11) 0.0233(3) Uani 1 1 d . . . . .
H2A H 0.138853 0.061505 0.674979 0.028 Uiso 1 1 calc R U . . .
C3 C 0.0920(2) 0.23708(14) 0.69302(11) 0.0224(3) Uani 1 1 d . . . . .
H3 H 0.041696 0.229750 0.759668 0.027 Uiso 1 1 calc R U . . .
C4 C 0.11105(18) 0.34777(13) 0.64354(10) 0.0182(3) Uani 1 1 d . . . . .
C5 C 0.18605(17) 0.35234(12) 0.54461(10) 0.0159(2) Uani 1 1 d . . . . .
C6 C 0.0770(2) 0.46765(14) 0.66615(11) 0.0224(3) Uani 1 1 d . . . . .
H6A H 0.025989 0.495344 0.727325 0.027 Uiso 1 1 calc R U . . .
C7 C 0.13102(19) 0.53457(14) 0.58385(12) 0.0216(3) Uani 1 1 d . . . . .
H7 H 0.124092 0.617914 0.578668 0.026 Uiso 1 1 calc R U . . .
C8 C 0.46839(19) 0.66743(14) 0.32463(11) 0.0212(3) Uani 1 1 d . . . . .
H8 H 0.510809 0.630331 0.383155 0.025 Uiso 1 1 calc R U . . .
C9 C 0.4803(2) 0.78170(14) 0.28297(13) 0.0248(3) Uani 1 1 d . . . . .
H9 H 0.530976 0.822124 0.313496 0.030 Uiso 1 1 calc R U . . .
C10 C 0.4200(2) 0.83832(14) 0.19772(12) 0.0247(3) Uani 1 1 d . . . . .
H10 H 0.428301 0.916924 0.169579 0.030 Uiso 1 1 calc R U . . .
C11 C 0.34720(19) 0.77711(13) 0.15449(11) 0.0209(3) Uani 1 1 d . . . . .
C12 C 0.33921(18) 0.66074(12) 0.19957(10) 0.0170(2) Uani 1 1 d . . . . .
C13 C 0.2754(2) 0.79785(15) 0.06890(12) 0.0280(3) Uani 1 1 d . . . . .
H13 H 0.260650 0.868852 0.022215 0.034 Uiso 1 1 calc R U . . .
C14 C 0.2322(2) 0.69744(15) 0.06659(12) 0.0273(3) Uani 1 1 d . . . . .
H14 H 0.183868 0.686371 0.016341 0.033 Uiso 1 1 calc R U . . .
C15 C 0.2862(2) 0.32564(14) 0.03791(11) 0.0223(3) Uani 1 1 d . . . . .
H15 H 0.337334 0.386611 0.005743 0.027 Uiso 1 1 calc R U . . .
C16 C 0.2338(2) 0.26341(16) -0.01594(12) 0.0261(3) Uani 1 1 d . . . . .
H16 H 0.248535 0.282901 -0.084768 0.031 Uiso 1 1 calc R U . . .
C17 C 0.1604(2) 0.17321(15) 0.02855(12) 0.0246(3) Uani 1 1 d . . . . .
H17 H 0.126805 0.129604 -0.008961 0.029 Uiso 1 1 calc R U . . .
C18 C 0.13712(18) 0.14816(13) 0.12904(12) 0.0207(3) Uani 1 1 d . . . . .
C19 C 0.19018(18) 0.21586(13) 0.18076(11) 0.0181(3) Uani 1 1 d . . . . .
C20 C 0.0707(2) 0.06625(14) 0.20226(13) 0.0241(3) Uani 1 1 d . . . . .
H20 H 0.024694 0.007321 0.191857 0.029 Uiso 1 1 calc R U . . .
C21 C 0.0856(2) 0.08823(14) 0.28958(12) 0.0238(3) Uani 1 1 d . . . . .
H21 H 0.051806 0.045788 0.350793 0.029 Uiso 1 1 calc R U . . .

loop_
_atom_site_aniso_label
_atom_site_aniso_U_11
_atom_site_aniso_U_22
_atom_site_aniso_U_33
_atom_site_aniso_U_23
_atom_site_aniso_U_13
_atom_site_aniso_U_12
Eu1 0.01600(3) 0.01242(3) 0.01326(3) -0.00230(2) -0.00176(2) -0.00437(2)
O1 0.0236(5) 0.0212(5) 0.0134(5) -0.0046(4) 0.0024(4) -0.0100(4)
O2 0.0265(5) 0.0120(4) 0.0169(5) -0.0001(3) -0.0014(4) -0.0061(4)
O3 0.0232(5) 0.0183(5) 0.0204(5) -0.0039(4) -0.0075(4) -0.0087(4)
O4 0.0285(6) 0.0220(5) 0.0198(5) -0.0046(4) -0.0056(4) -0.0042(4)
O5 0.0320(6) 0.0177(5) 0.0240(6) -0.0017(4) -0.0064(5) -0.0039(4)
O6 0.0444(8) 0.0554(9) 0.0319(7) -0.0069(6) -0.0232(6) 0.0063(7)
O7 0.0247(5) 0.0230(5) 0.0182(5) 0.0015(4) -0.0063(4) -0.0109(4)
O8 0.0200(5) 0.0225(5) 0.0206(5) 0.0009(4) -0.0041(4) -0.0051(4)
O9 0.0239(6) 0.0350(6) 0.0326(7) 0.0056(5) 0.0021(5) -0.0137(5)
O10 0.0286(6) 0.0220(5) 0.0217(5) -0.0070(4) 0.0012(4) -0.0111(4)
O11 0.0228(5) 0.0216(5) 0.0296(6) -0.0083(4) 0.0014(4) -0.0081(4)
O12 0.0458(8) 0.0219(5) 0.0302(6) -0.0144(5) -0.0003(6) -0.0070(5)
N1 0.0171(5) 0.0164(5) 0.0147(5) -0.0029(4) -0.0005(4) -0.0062(4)
N2 0.0210(6) 0.0153(5) 0.0181(6) -0.0035(4) -0.0010(5) -0.0071(4)
N3 0.0179(5) 0.0128(5) 0.0158(5) -0.0018(4) -0.0013(4) -0.0038(4)
N4 0.0251(6) 0.0171(5) 0.0196(6) -0.0036(4) -0.0077(5) -0.0032(5)
N5 0.0173(5) 0.0181(5) 0.0195(6) -0.0043(4) -0.0046(4) -0.0049(4)
N6 0.0197(6) 0.0232(6) 0.0193(6) -0.0034(5) -0.0025(5) -0.0089(5)
N7 0.0252(6) 0.0273(6) 0.0166(6) -0.0004(5) -0.0041(5) -0.0041(5)
N8 0.0211(6) 0.0156(5) 0.0193(6) -0.0031(4) -0.0008(5) -0.0052(4)
N9 0.0244(6) 0.0180(5) 0.0190(6) -0.0053(4) -0.0065(5) -0.0048(5)
C1 0.0246(7) 0.0154(6) 0.0209(7) -0.0026(5) -0.0012(6) -0.0073(5)
C2 0.0282(8) 0.0198(7) 0.0215(7) 0.0002(5) -0.0009(6) -0.0106(6)
C3 0.0248(7) 0.0250(7) 0.0167(7) -0.0020(5) 0.0001(5) -0.0092(6)
C4 0.0172(6) 0.0210(6) 0.0170(6) -0.0048(5) -0.0016(5) -0.0063(5)
C5 0.0157(6) 0.0159(6) 0.0169(6) -0.0030(5) -0.0026(5) -0.0055(5)
C6 0.0231(7) 0.0245(7) 0.0213(7) -0.0105(6) -0.0002(6) -0.0076(6)
C7 0.0222(7) 0.0190(6) 0.0256(7) -0.0088(5) -0.0025(6) -0.0067(5)
C8 0.0228(7) 0.0202(6) 0.0215(7) -0.0054(5) -0.0061(6) -0.0046(5)
C9 0.0234(7) 0.0204(7) 0.0331(8) -0.0073(6) -0.0047(6) -0.0080(6)
C10 0.0253(7) 0.0154(6) 0.0305(8) -0.0017(5) 0.0001(6) -0.0064(6)
C11 0.0229(7) 0.0151(6) 0.0193(7) -0.0006(5) -0.0001(5) -0.0020(5)
C12 0.0176(6) 0.0152(6) 0.0160(6) -0.0026(5) -0.0021(5) -0.0023(5)
C13 0.0370(9) 0.0208(7) 0.0191(7) 0.0012(5) -0.0060(6) -0.0007(6)
C14 0.0325(8) 0.0250(7) 0.0200(7) -0.0042(6) -0.0103(6) 0.0017(6)
C15 0.0225(7) 0.0239(7) 0.0193(7) -0.0014(5) -0.0024(5) -0.0070(6)
C16 0.0280(8) 0.0308(8) 0.0194(7) -0.0067(6) -0.0029(6) -0.0072(6)
C17 0.0235(7) 0.0257(7) 0.0270(8) -0.0114(6) -0.0054(6) -0.0054(6)
C18 0.0169(6) 0.0193(6) 0.0267(7) -0.0083(5) -0.0042(5) -0.0034(5)
C19 0.0151(6) 0.0188(6) 0.0201(7) -0.0044(5) -0.0031(5) -0.0037(5)
C20 0.0202(7) 0.0214(7) 0.0325(8) -0.0068(6) -0.0032(6) -0.0078(6)
C21 0.0202(7) 0.0228(7) 0.0285(8) -0.0023(6) -0.0017(6) -0.0087(6)

loop_
_atom_type_symbol
_atom_type_description
_atom_type_scat_dispersion_real
_atom_type_scat_dispersion_imag
_atom_type_scat_source
C C 0.0033 0.0016 'International Tables Vol C Tables 4.2.6.8 and 6.1.1.4'
H H 0.0000 0.0000 'International Tables Vol C Tables 4.2.6.8 and 6.1.1.4'
Eu Eu -0.1578 3.6682 'International Tables Vol C Tables 4.2.6.8 and 6.1.1.4'
N N 0.0061 0.0033 'International Tables Vol C Tables 4.2.6.8 and 6.1.1.4'
O O 0.0106 0.0060 'International Tables Vol C Tables 4.2.6.8 and 6.1.1.4'

loop_
_geom_angle_atom_site_label_1
_geom_angle_atom_site_label_2
_geom_angle_atom_site_label_3
_geom_angle
_geom_angle_site_symmetry_1
_geom_angle_site_symmetry_3
_geom_angle_publ_flag
O1 Eu1 O2 79.36(4) . . ?
O1 Eu1 O3 78.84(4) . . ?
O1 Eu1 O4 77.39(4) . . ?
O1 Eu1 O5 85.45(4) . . ?
O1 Eu1 O7 148.60(4) . . ?
O1 Eu1 O8 148.04(4) . . ?
O1 Eu1 O10 128.58(4) . . ?
O1 Eu1 O11 77.57(4) . . ?
O2 Eu1 O3 78.85(4) . . ?
O2 Eu1 O4 74.85(4) . . ?
O2 Eu1 O5 125.84(4) . . ?
O2 Eu1 O7 90.55(4) . . ?
O2 Eu1 O8 75.40(4) . . ?
O2 Eu1 O10 145.58(4) . . ?
O2 Eu1 O11 150.44(4) . . ?
O3 Eu1 O4 147.23(4) . . ?
O3 Eu1 O5 147.69(4) . . ?
O3 Eu1 O7 128.59(4) . . ?
O3 Eu1 O8 77.31(4) . . ?
O3 Eu1 O10 86.95(4) . . ?
O3 Eu1 O11 78.76(4) . . ?
O4 Eu1 O11 117.21(4) . . ?
O5 Eu1 O4 51.08(4) . . ?
O5 Eu1 O8 125.40(4) . . ?
O5 Eu1 O11 70.33(4) . . ?
O7 Eu1 O4 71.27(4) . . ?
O7 Eu1 O5 76.51(4) . . ?
O7 Eu1 O8 51.44(3) . . ?
O7 Eu1 O10 74.08(4) . . ?
O7 Eu1 O11 118.59(4) . . ?
O8 Eu1 O4 113.75(4) . . ?
O8 Eu1 O11 117.72(4) . . ?
O10 Eu1 O4 125.64(4) . . ?
O10 Eu1 O5 81.04(4) . . ?
O10 Eu1 O8 70.93(4) . . ?
O10 Eu1 O11 51.13(4) . . ?
N1 O1 Eu1 142.50(9) . . ?
N3 O2 Eu1 132.61(8) . . ?
N5 O3 Eu1 132.67(8) . . ?
N7 O4 Eu1 94.47(8) . . ?
N7 O5 Eu1 96.95(8) . . ?
N8 O7 Eu1 97.53(8) . . ?
N8 O8 Eu1 94.50(8) . . ?
N9 O10 Eu1 97.81(8) . . ?
N9 O11 Eu1 94.33(8) . . ?
O1 N1 C1 120.81(12) . . ?
O1 N1 C5 119.84(11) . . ?
C5 N1 C1 119.29(12) . . ?
C5 N2 H2 127.6(13) . . ?
C5 N2 C7 106.85(12) . . ?
C7 N2 H2 125.4(13) . . ?
C8 N3 O2 121.38(12) . . ?
C12 N3 O2 118.98(12) . . ?
C12 N3 C8 119.62(12) . . ?
C12 N4 H4 125.0(14) . . ?
C12 N4 C14 106.84(13) . . ?
C14 N4 H4 127.1(14) . . ?
O3 N5 C15 121.45(12) . . ?
C19 N5 O3 119.13(12) . . ?
C19 N5 C15 119.38(13) . . ?
C19 N6 H6 126.4(13) . . ?
C19 N6 C21 107.15(13) . . ?
C21 N6 H6 126.2(13) . . ?
O4 N7 O5 116.15(13) . . ?
O6 N7 O4 121.81(15) . . ?
O6 N7 O5 122.02(14) . . ?
O7 N8 O8 116.15(12) . . ?
O9 N8 O7 121.83(13) . . ?
O9 N8 O8 122.02(13) . . ?
O11 N9 O10 116.53(12) . . ?
O12 N9 O10 121.36(14) . . ?
O12 N9 O11 122.11(13) . . ?
N1 C1 H1 119.8 . . ?
N1 C1 C2 120.36(14) . . ?
C2 C1 H1 119.8 . . ?
C1 C2 H2A 119.2 . . ?
C1 C2 C3 121.67(14) . . ?
C3 C2 H2A 119.2 . . ?
C2 C3 H3 121.0 . . ?
C2 C3 C4 117.96(14) . . ?
C4 C3 H3 121.0 . . ?
C3 C4 C5 118.05(13) . . ?
C3 C4 C6 136.92(14) . . ?
C5 C4 C6 105.02(13) . . ?
N1 C5 N2 126.96(13) . . ?
N1 C5 C4 122.63(13) . . ?
N2 C5 C4 110.41(12) . . ?
C4 C6 H6A 126.5 . . ?
C7 C6 C4 107.09(13) . . ?
C7 C6 H6A 126.5 . . ?
N2 C7 H7 124.7 . . ?
C6 C7 N2 110.64(13) . . ?
C6 C7 H7 124.7 . . ?
N3 C8 H8 119.8 . . ?
N3 C8 C9 120.37(14) . . ?
C9 C8 H8 119.8 . . ?
C8 C9 H9 119.3 . . ?
C8 C9 C10 121.33(15) . . ?
C10 C9 H9 119.3 . . ?
C9 C10 H10 120.9 . . ?
C9 C10 C11 118.15(14) . . ?
C11 C10 H10 120.9 . . ?
C10 C11 C12 118.21(14) . . ?
C10 C11 C13 137.02(15) . . ?
C12 C11 C13 104.74(14) . . ?
N3 C12 N4 126.98(13) . . ?
N3 C12 C11 122.32(13) . . ?
N4 C12 C11 110.71(13) . . ?
C11 C13 H13 126.4 . . ?
C14 C13 C11 107.30(14) . . ?
C14 C13 H13 126.4 . . ?
N4 C14 H14 124.8 . . ?
C13 C14 N4 110.39(14) . . ?
C13 C14 H14 124.8 . . ?
N5 C15 H15 119.8 . . ?
N5 C15 C16 120.49(15) . . ?
C16 C15 H15 119.8 . . ?
C15 C16 H16 119.4 . . ?
C15 C16 C17 121.24(15) . . ?
C17 C16 H16 119.4 . . ?
C16 C17 H17 120.8 . . ?
C18 C17 C16 118.33(15) . . ?
C18 C17 H17 120.8 . . ?
C17 C18 C19 118.17(14) . . ?
C17 C18 C20 137.04(15) . . ?
C19 C18 C20 104.78(14) . . ?
N5 C19 C18 122.35(14) . . ?
N6 C19 N5 127.15(14) . . ?
N6 C19 C18 110.49(13) . . ?
C18 C20 H20 126.4 . . ?
C21 C20 C18 107.23(14) . . ?
C21 C20 H20 126.4 . . ?
N6 C21 H21 124.8 . . ?
C20 C21 N6 110.33(14) . . ?
C20 C21 H21 124.8 . . ?

loop_
_geom_bond_atom_site_label_1
_geom_bond_atom_site_label_2
_geom_bond_distance
_geom_bond_site_symmetry_2
_geom_bond_publ_flag
Eu1 O1 2.3295(10) . ?
Eu1 O2 2.3390(10) . ?
Eu1 O3 2.3566(10) . ?
Eu1 O4 2.5238(11) . ?
Eu1 O5 2.4696(11) . ?
Eu1 O7 2.4523(11) . ?
Eu1 O8 2.5154(11) . ?
Eu1 O10 2.4573(11) . ?
Eu1 O11 2.5321(11) . ?
O1 N1 1.3389(15) . ?
O2 N3 1.3452(15) . ?
O3 N5 1.3439(15) . ?
O4 N7 1.2668(17) . ?
O5 N7 1.2706(18) . ?
O6 N7 1.2175(18) . ?
O7 N8 1.2701(16) . ?
O8 N8 1.2707(17) . ?
O9 N8 1.2144(17) . ?
O10 N9 1.2684(17) . ?
O11 N9 1.2645(17) . ?
O12 N9 1.2206(16) . ?
N1 C1 1.3483(18) . ?
N1 C5 1.3432(18) . ?
N2 H2 0.851(14) . ?
N2 C5 1.3467(18) . ?
N2 C7 1.3825(19) . ?
N3 C8 1.3431(19) . ?
N3 C12 1.3411(18) . ?
N4 H4 0.841(15) . ?
N4 C12 1.3428(19) . ?
N4 C14 1.384(2) . ?
N5 C15 1.3493(19) . ?
N5 C19 1.3401(19) . ?
N6 H6 0.869(15) . ?
N6 C19 1.3395(19) . ?
N6 C21 1.383(2) . ?
C1 H1 0.9500 . ?
C1 C2 1.383(2) . ?
C2 H2A 0.9500 . ?
C2 C3 1.383(2) . ?
C3 H3 0.9500 . ?
C3 C4 1.393(2) . ?
C4 C5 1.409(2) . ?
C4 C6 1.427(2) . ?
C6 H6A 0.9500 . ?
C6 C7 1.356(2) . ?
C7 H7 0.9500 . ?
C8 H8 0.9500 . ?
C8 C9 1.383(2) . ?
C9 H9 0.9500 . ?
C9 C10 1.384(2) . ?
C10 H10 0.9500 . ?
C10 C11 1.387(2) . ?
C11 C12 1.4075(19) . ?
C11 C13 1.427(2) . ?
C13 H13 0.9500 . ?
C13 C14 1.355(3) . ?
C14 H14 0.9500 . ?
C15 H15 0.9500 . ?
C15 C16 1.382(2) . ?
C16 H16 0.9500 . ?
C16 C17 1.384(2) . ?
C17 H17 0.9500 . ?
C17 C18 1.384(2) . ?
C18 C19 1.413(2) . ?
C18 C20 1.427(2) . ?
C20 H20 0.9500 . ?
C20 C21 1.358(2) . ?
C21 H21 0.9500 . ?

loop_
_geom_hbond_atom_site_label_D
_geom_hbond_atom_site_label_H
_geom_hbond_atom_site_label_A
_geom_hbond_distance_DH
_geom_hbond_distance_HA
_geom_hbond_distance_DA
_geom_hbond_angle_DHA
_geom_hbond_site_symmetry_A
_geom_hbond_publ_flag
N2 H2 O2 0.851(14) 1.938(15) 2.7697(16) 165.6(19) . yes
N4 H4 O3 0.841(15) 1.992(15) 2.8168(16) 167(2) . yes
N6 H6 O1 0.869(15) 1.971(15) 2.8217(17) 165.8(19) . yes

loop_
_geom_torsion_atom_site_label_1
_geom_torsion_atom_site_label_2
_geom_torsion_atom_site_label_3
_geom_torsion_atom_site_label_4
_geom_torsion
_geom_torsion_site_symmetry_1
_geom_torsion_site_symmetry_2
_geom_torsion_site_symmetry_3
_geom_torsion_site_symmetry_4
_geom_torsion_publ_flag
Eu1 O1 N1 C1 -112.95(15) . . . . ?
Eu1 O1 N1 C5 69.89(18) . . . . ?
Eu1 O2 N3 C8 -104.31(14) . . . . ?
Eu1 O2 N3 C12 77.11(16) . . . . ?
Eu1 O3 N5 C15 -113.26(14) . . . . ?
Eu1 O3 N5 C19 69.08(16) . . . . ?
Eu1 O4 N7 O5 -11.35(14) . . . . ?
Eu1 O4 N7 O6 167.10(15) . . . . ?
Eu1 O5 N7 O4 11.65(14) . . . . ?
Eu1 O5 N7 O6 -166.79(15) . . . . ?
Eu1 O7 N8 O8 6.27(13) . . . . ?
Eu1 O7 N8 O9 -173.61(12) . . . . ?
Eu1 O8 N8 O7 -6.08(12) . . . . ?
Eu1 O8 N8 O9 173.80(13) . . . . ?
Eu1 O10 N9 O11 4.45(13) . . . . ?
Eu1 O10 N9 O12 -175.02(12) . . . . ?
Eu1 O11 N9 O10 -4.29(13) . . . . ?
Eu1 O11 N9 O12 175.18(13) . . . . ?
O1 N1 C1 C2 -176.05(14) . . . . ?
O1 N1 C5 N2 -4.6(2) . . . . ?
O1 N1 C5 C4 175.07(13) . . . . ?
O2 N3 C8 C9 -177.78(13) . . . . ?
O2 N3 C12 N4 -2.9(2) . . . . ?
O2 N3 C12 C11 177.37(13) . . . . ?
O3 N5 C15 C16 -178.87(14) . . . . ?
O3 N5 C19 N6 -1.1(2) . . . . ?
O3 N5 C19 C18 -179.89(12) . . . . ?
N1 C1 C2 C3 0.6(2) . . . . ?
N3 C8 C9 C10 -0.1(2) . . . . ?
N5 C15 C16 C17 -0.6(2) . . . . ?
C1 N1 C5 N2 178.19(14) . . . . ?
C1 N1 C5 C4 -2.1(2) . . . . ?
C1 C2 C3 C4 -1.3(2) . . . . ?
C2 C3 C4 C5 0.3(2) . . . . ?
C2 C3 C4 C6 -177.96(17) . . . . ?
C3 C4 C5 N1 1.4(2) . . . . ?
C3 C4 C5 N2 -178.86(13) . . . . ?
C3 C4 C6 C7 178.23(18) . . . . ?
C4 C6 C7 N2 0.40(18) . . . . ?
C5 N1 C1 C2 1.1(2) . . . . ?
C5 N2 C7 C6 -0.46(17) . . . . ?
C5 C4 C6 C7 -0.19(17) . . . . ?
C6 C4 C5 N1 -179.82(13) . . . . ?
C6 C4 C5 N2 -0.09(17) . . . . ?
C7 N2 C5 N1 -179.95(14) . . . . ?
C7 N2 C5 C4 0.33(16) . . . . ?
C8 N3 C12 N4 178.50(14) . . . . ?
C8 N3 C12 C11 -1.2(2) . . . . ?
C8 C9 C10 C11 -0.2(2) . . . . ?
C9 C10 C11 C12 -0.2(2) . . . . ?
C9 C10 C11 C13 -178.01(18) . . . . ?
C10 C11 C12 N3 0.9(2) . . . . ?
C10 C11 C12 N4 -178.83(14) . . . . ?
C10 C11 C13 C14 177.31(19) . . . . ?
C11 C13 C14 N4 1.5(2) . . . . ?
C12 N3 C8 C9 0.8(2) . . . . ?
C12 N4 C14 C13 -1.74(19) . . . . ?
C12 C11 C13 C14 -0.69(18) . . . . ?
C13 C11 C12 N3 179.39(14) . . . . ?
C13 C11 C12 N4 -0.39(17) . . . . ?
C14 N4 C12 N3 -178.48(15) . . . . ?
C14 N4 C12 C11 1.28(17) . . . . ?
C15 N5 C19 N6 -178.85(14) . . . . ?
C15 N5 C19 C18 2.4(2) . . . . ?
C15 C16 C17 C18 1.3(2) . . . . ?
C16 C17 C18 C19 -0.2(2) . . . . ?
C16 C17 C18 C20 -179.50(17) . . . . ?
C17 C18 C19 N5 -1.7(2) . . . . ?
C17 C18 C19 N6 179.38(13) . . . . ?
C17 C18 C20 C21 179.68(18) . . . . ?
C18 C20 C21 N6 0.54(18) . . . . ?
C19 N5 C15 C16 -1.2(2) . . . . ?
C19 N6 C21 C20 -1.24(18) . . . . ?
C19 C18 C20 C21 0.32(17) . . . . ?
C20 C18 C19 N5 177.82(13) . . . . ?
C20 C18 C19 N6 -1.11(16) . . . . ?
C21 N6 C19 N5 -177.42(14) . . . . ?
C21 N6 C19 C18 1.45(17) . . . . ?
